data_2010667
loop_
_publ_author_name
'Ng, Seik Weng'
'Rae, A. David'

_publ_section_title
;
 A pseudosymmetric triclinic modification of triphenyltin
 isopropylxanthate
;
_journal_issue 2
_journal_name_full 'Acta Crystallographica Section C'
_journal_page_first e47
_journal_page_last e48
_journal_paper_doi 10.1107/S0108270100000457
_journal_volume 56
_journal_year 2000
_chemical_formula_iupac '[Sn (C6 H5)3 (C4 H7 O S2)]'
_chemical_formula_moiety 'C22 H22 O S2 Sn'
_chemical_formula_sum 'C22 H22 O S2 Sn'
_chemical_formula_weight 485.21
_chemical_name_systematic
;
 iso-Propylxanthatotriphenyltin
;
_space_group_IT_number 2
_symmetry_cell_setting triclinic
_symmetry_space_group_name_Hall '-P 1'
_symmetry_space_group_name_H-M 'P -1'
_audit_creation_method 'Manual editing'
_cell_angle_alpha 100.346(9)
_cell_angle_beta 93.422(7)
_cell_angle_gamma 97.605(7)
_cell_formula_units_Z 6
_cell_length_a 10.3136(3)
_cell_length_b 12.1240(10)
_cell_length_c 27.139(3)
_cell_measurement_reflns_used 25
_cell_measurement_temperature 298(2)
_cell_measurement_theta_max 15.0
_cell_measurement_theta_min 14.5
_cell_volume 3296.8(5)
_computing_cell_refinement 'CAD-4/PC (Enraf-Nonius, 1988)'
_computing_data_collection 'CAD-4/PC (Kretschmar, 1994)'
_computing_data_reduction 'XCAD4 (Harms, 1997)'
_computing_publication_material 'RAELS96 (Rae, 1996)'
_computing_structure_refinement 'RAELS96 (Rae, 1996)'
_computing_structure_solution 'SHELXS97 (Sheldrick, 1997)'
_diffrn_ambient_temperature 298(2)
_diffrn_measured_fraction_theta_full .999
_diffrn_measured_fraction_theta_max .999
_diffrn_measurement_device_type 'Enraf-Nonius CAD-4'
_diffrn_measurement_method \w
_diffrn_radiation_monochromator graphite
_diffrn_radiation_source 'fine-focus sealed tube'
_diffrn_radiation_type MoK\a
_diffrn_radiation_wavelength .71073
_diffrn_reflns_av_R_equivalents .013
_diffrn_reflns_av_sigmaI/netI .0255
_diffrn_reflns_limit_h_max 12
_diffrn_reflns_limit_h_min 0
_diffrn_reflns_limit_k_max 14
_diffrn_reflns_limit_k_min -14
_diffrn_reflns_limit_l_max 32
_diffrn_reflns_limit_l_min -32
_diffrn_reflns_number 12299
_diffrn_reflns_theta_full 24.98
_diffrn_reflns_theta_max 24.98
_diffrn_reflns_theta_min 1.53
_diffrn_standards_decay_% 2
_diffrn_standards_interval_time 60
_diffrn_standards_number 3
_exptl_absorpt_coefficient_mu 1.360
_exptl_absorpt_correction_T_max .557
_exptl_absorpt_correction_T_min .515
_exptl_absorpt_correction_type '\y scan'
_exptl_absorpt_process_details '[North et al. (1968) in WinGX (Farrugia, 1997)]'
_exptl_crystal_colour 'Light yellow'
_exptl_crystal_density_diffrn 1.466
_exptl_crystal_density_method 'not measured'
_exptl_crystal_description Cube
_exptl_crystal_F_000 1464
_exptl_crystal_size_max .43
_exptl_crystal_size_mid .43
_exptl_crystal_size_min .43
_refine_diff_density_max 1.31
_refine_diff_density_min -.83
_refine_ls_extinction_method none
_refine_ls_goodness_of_fit_ref 1.45
_refine_ls_hydrogen_treatment 'Part of TLX rigid body motions'
_refine_ls_matrix_type full
_refine_ls_number_parameters 271
_refine_ls_number_reflns 11586
_refine_ls_number_restraints 33
_refine_ls_R_factor_all .085
_refine_ls_R_factor_gt .050
_refine_ls_shift/su_max .3
_refine_ls_shift/su_mean .05
_refine_ls_structure_factor_coef F
_refine_ls_weighting_details 'w = 1/[\s(F)^2^ + (0.04F)^2^]'
_refine_ls_weighting_scheme calc
_refine_ls_wR_factor_ref .090
_reflns_number_gt 8184
_reflns_number_total 11586
_reflns_threshold_expression I>3\s(I)
_cod_data_source_file qb0127.cif
_cod_data_source_block I
_cod_depositor_comments
;
The following automatic conversions were performed:
'_symmetry_cell_setting' value 'Triclinic' changed to 'triclinic'
according to '/home/saulius/struct/CIF-dictionaries/cif_core.dic'
dictionary named 'cif_core.dic' version 2.4.1 from 2010-06-29.

Automatic conversion script
Id: cif_fix_enum 1527 2010-12-29 10:47:43Z saulius 

The following automatic conversions were performed:

'_symmetry_cell_setting' value 'Triclinic' changed to 'triclinic'
according to /home/saulius/struct/CIF-dictionaries/cif_core.dic
dictionary named 'cif_core.dic' version 2.4.1 from 2010-06-29.

Automatic conversion script
Id: cif_fix_values 1715 2011-07-08 13:25:40Z adriana 
;
_cod_original_cell_volume 3297.0(6)
_cod_database_code 2010667

loop_
_symmetry_equiv_pos_as_xyz
'x, y, z'
'-x, -y, -z'

loop_
_atom_site_label
_atom_site_fract_x
_atom_site_fract_y
_atom_site_fract_z
_atom_site_U_iso_or_equiv
_atom_site_adp_type
_atom_site_calc_flag
_atom_site_refinement_flags
_atom_site_occupancy
_atom_site_disorder_assembly
_atom_site_disorder_group
_atom_site_type_symbol
Sn1a -.05401(5) -.04852(4) .32132(2) .0508(2) Uani d . 1 . . Sn
S1a -.2730(2) -.0788(2) .35070(10) .0630(10) Uani d . 1 . . S
S2a -.3982(2) .0743(2) .42410(10) .0720(10) Uani d . 1 . . S
O1a -.1910(4) .1328(3) .3766(2) .058000 Uani d . 1 . . O
C1a -.0483(5) -.2180(3) .2821(2) .050(2) Uani d . 1 . . C
C2a -.0331(6) -.3039(4) .3080(2) .060(3) Uani d . 1 . . C
C3a -.0338(6) -.4142(3) .2822(2) .073(3) Uani d . 1 . . C
C4a -.0497(7) -.4371(4) .2310(2) .082(3) Uani d . 1 . . C
C5a -.0649(7) -.3532(5) .2047(2) .086(2) Uani d . 1 . . C
C6a -.0642(6) -.2428(4) .2304(2) .0680(10) Uani d . 1 . . C
C7a .0791(5) .0049(4) .3870(2) .054(3) Uani d . 1 . . C
C8a .1748(6) .0973(5) .3908(2) .073(2) Uani d . 1 . . C
C9a .2605(5) .1331(5) .4340(2) .089(3) Uani d . 1 . . C
C10a .2494(6) .0760(6) .4729(2) .090(4) Uani d . 1 . . C
C11a .1553(7) -.0157(6) .4699(2) .097(4) Uani d . 1 . . C
C12a .0695(6) -.0516(4) .4266(2) .076(4) Uani d . 1 . . C
C13a -.0365(5) .0674(4) .2707(2) .055(3) Uani d . 1 . . C
C14a .0842(5) .1022(5) .2551(2) .069(2) Uani d . 1 . . C
C15a .0976(6) .1821(5) .2241(2) .083(2) Uani d . 1 . . C
C16a -.0098(7) .2260(5) .2090(2) .090(3) Uani d . 1 . . C
C17a -.1303(6) .1925(5) .2240(2) .098(4) Uani d . 1 . . C
C18a -.1437(5) .1127(5) .2551(2) .076(3) Uani d . 1 . . C
C19a -.2847(5) .0554(4) .3861(2) .057000 Uani d . 1 . . C
C20a -.1823(8) .2532(5) .4015(3) .072000 Uani d . 1 . . C
C21a -.0796(10) .2759(7) .4441(3) .0900(10) Uani d . 1 . . C
C22a -.1551(9) .3209(6) .3603(3) .0790(10) Uani d . 1 . . C
Sn1b .45148(5) .44430(4) .32264(2) .0483(2) Uani d . 1 . . Sn
S1b .2352(2) .4106(2) .35390(10) .0630(10) Uani d . 1 . . S
S2b .1034(2) .5718(2) .42110(10) .0700(10) Uani d . 1 . . S
O1b .3103(4) .6236(3) .3722(2) .058000 Uani d . 1 . . O
C1b .4689(5) .2732(3) .2888(2) .050(2) Uani d . 1 . . C
C2b .4556(6) .1868(4) .3157(2) .062(3) Uani d . 1 . . C
C3b .4609(6) .0757(3) .2922(2) .075(3) Uani d . 1 . . C
C4b .4793(7) .0525(3) .2423(2) .079(3) Uani d . 1 . . C
C5b .4926(7) .1368(5) .2151(2) .082(2) Uani d . 1 . . C
C6b .4874(6) .2480(4) .2385(2) .066(2) Uani d . 1 . . C
C7b .5851(5) .5101(4) .3874(2) .054(3) Uani d . 1 . . C
C8b .6803(6) .6023(5) .3898(2) .076(2) Uani d . 1 . . C
C9b .7656(5) .6419(5) .4330(3) .093(3) Uani d . 1 . . C
C10b .7544(6) .5889(6) .4731(2) .089(3) Uani d . 1 . . C
C11b .6607(7) .4974(6) .4714(2) .092(4) Uani d . 1 . . C
C12b .5754(6) .4577(4) .4283(2) .073(4) Uani d . 1 . . C
C13b .4463(5) .5457(4) .2661(2) .057(3) Uani d . 1 . . C
C14b .5548(5) .6150(5) .2564(2) .065(2) Uani d . 1 . . C
C15b .5457(6) .6798(5) .2192(2) .079(2) Uani d . 1 . . C
C16b .4284(7) .6745(6) .1923(2) .094(4) Uani d . 1 . . C
C17b .3198(6) .6064(6) .2014(2) .107(5) Uani d . 1 . . C
C18b .3287(5) .5415(5) .2386(2) .083(4) Uani d . 1 . . C
C19b .2183(5) .5481(4) .3843(2) .0560(10) Uani d . 1 . . C
C20b .3153(8) .7452(5) .3943(3) .070000 Uani d . 1 . . C
C21b .4131(9) .7734(7) .4385(3) .0870(10) Uani d . 1 . . C
C22b .3480(9) .8076(6) .3517(3) .0790(10) Uani d . 1 . . C
Sn1c .27912(5) .12792(4) .04668(2) .0486(2) Uani d . 1 . . Sn
S1c .0956(2) .2174(2) .08000(10) .0600(10) Uani d . 1 . . S
S2c .0248(2) .4436(2) .08010(10) .0750(10) Uani d . 1 . . S
O1c .2013(5) .3498(4) .0256(2) .0560(10) Uani d . 1 . . O
C1c .2293(5) -.0301(4) .0702(2) .053(3) Uani d . 1 . . C
C2c .2281(6) -.0334(4) .1206(2) .071(4) Uani d . 1 . . C
C3c .1892(7) -.1350(6) .1363(2) .091(6) Uani d . 1 . . C
C4c .1521(6) -.2319(4) .1015(3) .087(5) Uani d . 1 . . C
C5c .1527(6) -.2304(4) .0514(2) .083(4) Uani d . 1 . . C
C6c .1916(6) -.1288(4) .0356(2) .069(3) Uani d . 1 . . C
C7c .4572(4) .2256(4) .0836(2) .050(2) Uani d . 1 . . C
C8c .4591(5) .3324(4) .1117(2) .060(2) Uani d . 1 . . C
C9c .5771(6) .3959(4) .1342(2) .072(2) Uani d . 1 . . C
C10c .6913(5) .3518(5) .1283(2) .079(3) Uani d . 1 . . C
C11c .6914(4) .2462(6) .1006(2) .079(4) Uani d . 1 . . C
C12c .5735(5) .1826(4) .0781(2) .063(3) Uani d . 1 . . C
C13c .2829(5) .1067(4) -.0330(2) .053(3) Uani d . 1 . . C
C14c .1716(5) .0674(5) -.0652(2) .066(4) Uani d . 1 . . C
C15c .1779(6) .0534(5) -.1170(2) .085(5) Uani d . 1 . . C
C16c .2954(7) .0790(6) -.1359(2) .088(5) Uani d . 1 . . C
C17c .4068(6) .1180(5) -.1046(2) .081(4) Uani d . 1 . . C
C18c .4006(5) .1320(5) -.0528(2) .065(3) Uani d . 1 . . C
C19c .1150(7) .3474(6) .0599(3) .0540(10) Uani d . 1 . . C
C20c .2287(8) .4487(6) .0007(3) .0800(10) Uani d . 1 . . C
C21c .3368(9) .5290(7) .0322(4) .104(2) Uani d . 1 . . C
C22c .2552(13) .3978(9) -.0526(3) .1110(10) Uani d . 1 . . C
H1C2a -.0215 -.2869 .3455 .072 Uani c . 1 . . H
H1C3a -.0227 -.4763 .3011 .091 Uani c . 1 . . H
H1C4a -.0501 -.5163 .2125 .100 Uani c . 1 . . H
H1C5a -.0764 -.3708 .1671 .117 Uani c . 1 . . H
H1C6a -.0754 -.1812 .2112 .082 Uani c . 1 . . H
H1C8a .1828 .1391 .3622 .097 Uani c . 1 . . H
H1C9a .3298 .2004 .4366 .123 Uani c . 1 . . H
H1C10a .3109 .1018 .5039 .111 Uani c . 1 . . H
H1C11a .1479 -.0571 .4985 .138 Uani c . 1 . . H
H1C12a .0004 -.1189 .4243 .100 Uani c . 1 . . H
H1C14a .1629 .0699 .2662 .089 Uani c . 1 . . H
H1C15a .1855 .2071 .2129 .107 Uani c . 1 . . H
H1C16a -.0002 .2833 .1867 .113 Uani c . 1 . . H
H1C17a -.2085 .2252 .2127 .139 Uani c . 1 . . H
H1C18a -.2320 .0881 .2661 .096 Uani c . 1 . . H
H1C20a -.2686 .2668 .4146 .077 Uani c . 1 . . H
H1C21a -.1059 .2278 .4692 .096 Uani c . 1 . . H
H2C21a .0055 .2575 .4313 .090 Uani c . 1 . . H
H3C21a -.0691 .3577 .4604 .110 Uani c . 1 . . H
H1C22a -.2292 .3000 .3333 .076 Uani c . 1 . . H
H2C22a -.1463 .4037 .3747 .096 Uani c . 1 . . H
H3C22a -.0717 .3034 .3457 .082 Uani c . 1 . . H
H1C2b .4421 .2040 .3523 .075 Uani c . 1 . . H
H1C3b .4512 .0132 .3119 .097 Uani c . 1 . . H
H1C4b .4831 -.0274 .2255 .096 Uani c . 1 . . H
H1C5b .5061 .1190 .1785 .109 Uani c . 1 . . H
H1C6b .4972 .3100 .2186 .081 Uani c . 1 . . H
H1C8b .6884 .6411 .3603 .102 Uani c . 1 . . H
H1C9b .8346 .7090 .4345 .129 Uani c . 1 . . H
H1C10b .8157 .6174 .5041 .110 Uani c . 1 . . H
H1C11b .6533 .4591 .5010 .129 Uani c . 1 . . H
H1C12b .5067 .3906 .4270 .095 Uani c . 1 . . H
H1C14b .6408 .6187 .2762 .081 Uani c . 1 . . H
H1C15b .6248 .7300 .2123 .098 Uani c . 1 . . H
H1C16b .4219 .7211 .1656 .118 Uani c . 1 . . H
H1C17b .2341 .6031 .1815 .154 Uani c . 1 . . H
H1C18b .2492 .4915 .2453 .106 Uani c . 1 . . H
H1C20b .2271 .7594 .4051 .075 Uani c . 1 . . H
H1C21b .3837 .7287 .4644 .092 Uani c . 1 . . H
H2C21b .5000 .7543 .4279 .087 Uani c . 1 . . H
H3C21b .4217 .8562 .4529 .106 Uani c . 1 . . H
H1C22b .2770 .7834 .3236 .077 Uani c . 1 . . H
H2C22b .3551 .8911 .3643 .096 Uani c . 1 . . H
H3C22b .4335 .7891 .3393 .082 Uani c . 1 . . H
H1C2c .2553 .0377 .1461 .095 Uani c . 1 . . H
H1C3c .1884 -.1370 .1730 .132 Uani c . 1 . . H
H1C4c .1242 -.3048 .1128 .114 Uani c . 1 . . H
H1C5c .1253 -.3018 .0261 .116 Uani c . 1 . . H
H1C6c .1921 -.1275 -.0011 .094 Uani c . 1 . . H
H1C8c .3752 .3646 .1160 .078 Uani c . 1 . . H
H1C9c .5780 .4734 .1546 .097 Uani c . 1 . . H
H1C10c .7760 .3974 .1444 .104 Uani c . 1 . . H
H1C11c .7757 .2145 .0965 .112 Uani c . 1 . . H
H1C12c .5734 .1051 .0578 .081 Uani c . 1 . . H
H1C14c .0855 .0487 -.0512 .077 Uani c . 1 . . H
H1C15c .0968 .0248 -.1402 .111 Uani c . 1 . . H
H1C16c .2999 .0690 -.1731 .113 Uani c . 1 . . H
H1C17c .4925 .1365 -.1189 .103 Uani c . 1 . . H
H1C18c .4822 .1606 -.0298 .076 Uani c . 1 . . H
H1C20c .1484 .4866 -.0006 .084 Uani c . 1 . . H
H1C21c .3070 .5561 .0660 .101 Uani c . 1 . . H
H2C21c .4151 .4896 .0360 .113 Uani c . 1 . . H
H3C21c .3609 .5952 .0155 .134 Uani c . 1 . . H
H1C22c .1754 .3458 -.0696 .111 Uani c . 1 . . H
H2C22c .2767 .4599 -.0718 .147 Uani c . 1 . . H
H3C22c .3308 .3543 -.0514 .115 Uani c . 1 . . H

loop_
_atom_site_aniso_label
_atom_site_aniso_U_11
_atom_site_aniso_U_22
_atom_site_aniso_U_33
_atom_site_aniso_U_12
_atom_site_aniso_U_13
_atom_site_aniso_U_23
Sn1a .0499(3) .0448(3) .0560(3) .0070(2) .0018(3) .0059(2)
S1a .0550(10) .0440(10) .0880(10) .000000 .0140(10) .0090(10)
S2a .0680(10) .0750(10) .0710(10) .0020(10) .0260(10) .0100(10)
O1a .0530(10) .0460(10) .0730(10) -.0030(10) .0130(10) .0060(10)
C1a .045(3) .052(2) .051(3) .004(2) -.002(2) .0090(10)
C2a .063(4) .054(2) .063(4) .010(2) -.002(3) .014(2)
C3a .079(5) .054(2) .085(4) .013(2) -.001(4) .010(2)
C4a .089(4) .062(2) .086(3) .018(2) -.010(3) -.006(2)
C5a .113(5) .076(2) .064(2) .032(3) -.009(2) -.007(2)
C6a .085(3) .067(2) .051(2) .020(2) -.001(2) .0050(10)
C7a .052(3) .050(4) .059(3) .012(3) .005(2) .008(2)
C8a .063(3) .071(4) .077(2) -.007(3) -.002(2) .008(3)
C9a .071(3) .094(5) .089(3) -.004(3) -.012(2) -.003(3)
C10a .082(4) .102(5) .078(3) .020(4) -.019(3) -.004(3)
C11a .110(6) .104(6) .073(3) .012(5) -.023(3) .020(4)
C12a .088(4) .075(5) .065(2) .006(3) -.009(2) .022(3)
C13a .055(5) .054(4) .059(3) .012(2) .005(2) .011(3)
C14a .063(4) .077(3) .072(2) .009(2) .013(2) .022(2)
C15a .092(4) .081(3) .077(3) .000(3) .017(3) .026(2)
C16a .123(5) .078(6) .081(4) .022(3) .021(3) .034(4)
C17a .109(4) .112(9) .097(5) .048(4) .020(3) .056(6)
C18a .069(5) .092(7) .079(4) .029(2) .008(2) .037(4)
C19a .0540(10) .0490(10) .0670(10) -.002000 .0160(10) .0080(10)
C20a .0660(10) .0480(10) .0910(10) -.0040(10) .0060(10) -.0020(10)
C21a .086(2) .066(2) .102(2) -.010(2) -.0100(10) -.007(2)
C22a .0630(10) .0480(10) .122(2) -.0080(10) .0050(10) .0180(10)
Sn1b .0470(3) .0443(3) .0544(3) .0058(2) .0040(2) .0115(2)
S1b .0550(10) .0440(10) .0880(10) .000000 .0140(10) .0090(10)
S2b .0660(10) .0710(10) .0720(10) .0030(10) .0260(10) .0080(10)
O1b .0520(10) .0450(10) .0730(10) -.0030(10) .0140(10) .0070(10)
C1b .045(3) .052(2) .052(3) .004(2) -.002(2) .0100(10)
C2b .068(4) .054(2) .065(4) .010(2) .001(4) .016(2)
C3b .084(6) .054(2) .088(5) .013(2) .002(5) .014(2)
C4b .085(4) .060(2) .086(4) .018(2) -.006(3) -.002(2)
C5b .103(4) .074(2) .067(2) .029(2) .003(2) -.001(2)
C6b .078(3) .066(2) .056(2) .018(2) .008(2) .0080(10)
C7b .051(3) .050(4) .060(3) .011(3) .005(2) .007(2)
C8b .068(3) .071(3) .080(2) -.011(3) -.004(2) .010(3)
C9b .077(3) .093(5) .092(3) -.010(3) -.014(2) -.001(3)
C10b .079(3) .100(5) .079(3) .017(3) -.017(2) -.006(3)
C11b .100(5) .103(5) .069(3) .013(4) -.017(3) .015(3)
C12b .080(4) .074(5) .062(2) .007(3) -.005(2) .018(3)
C13b .056(5) .056(4) .059(3) .011(2) .004(2) .011(3)
C14b .066(4) .065(3) .066(2) .007(2) .010(2) .016(2)
C15b .098(4) .071(4) .072(3) .008(2) .016(2) .023(2)
C16b .111(6) .103(8) .083(4) .027(4) .011(3) .045(5)
C17b .090(7) .153(12) .094(5) .021(4) -.006(3) .065(7)
C18b .066(7) .112(8) .076(4) .006(3) -.008(3) .038(4)
C19b .0530(10) .0470(10) .0670(10) -.002000 .0160(10) .0070(10)
C20b .0640(10) .0460(10) .0930(10) -.0040(10) .0070(10) .0010(10)
C21b .082(2) .0610(10) .103(2) -.0090(10) -.0070(10) -.0060(10)
C22b .0610(10) .0500(10) .123(2) -.0080(10) .0060(10) .0230(10)
Sn1c .0511(3) .0454(3) .0499(3) .0052(2) .0090(2) .0106(2)
S1c .061(2) .0620(10) .065(2) .0150(10) .0250(10) .0230(10)
S2c .071(2) .0640(10) .095(2) .0250(10) .0260(10) .0130(10)
O1c .051(2) .0540(10) .069(2) .0100(10) .0170(10) .0210(10)
C1c .046(5) .044(3) .070(5) .008(2) -.001(4) .010(3)
C2c .085(6) .057(3) .071(7) .010(3) .000(4) .015(3)
C3c .112(11) .075(4) .093(8) .011(5) .009(6) .037(4)
C4c .080(8) .060(2) .126(8) .002(3) -.002(5) .040(4)
C5c .085(6) .044(2) .115(6) .002(2) -.017(5) .014(3)
C6c .077(5) .046(2) .079(4) .009(2) -.006(4) .005(3)
C7c .056(4) .051(3) .046(3) .004(2) .004(2) .016(2)
C8c .074(3) .057(3) .050(3) .011(2) .001(2) .011(2)
C9c .097(4) .058(3) .057(3) -.006(3) -.013(3) .015(2)
C10c .072(3) .093(6) .065(4) -.018(3) -.012(3) .029(3)
C11c .058(3) .112(7) .070(5) .013(4) -.002(2) .022(4)
C12c .065(3) .070(4) .057(3) .018(4) .000(2) .014(2)
C13c .059(5) .047(4) .057(3) .011(3) .012(2) .013(2)
C14c .068(5) .065(6) .062(3) .009(3) .005(2) .007(3)
C15c .099(6) .092(9) .060(3) .019(4) .000(3) .004(3)
C16c .120(7) .091(7) .058(3) .027(5) .021(3) .013(2)
C17c .097(6) .081(5) .071(3) .019(4) .035(3) .017(3)
C18c .066(5) .063(4) .068(3) .013(2) .021(2) .014(2)
C19c .050(2) .0530(10) .063(2) .0120(10) .0140(10) .0140(10)
C20c .081(2) .0670(10) .109(3) .0160(10) .035(2) .044(2)
C21c .075(3) .0620(10) .183(6) .0020(10) .033(3) .044(2)
C22c .145(5) .108(3) .110(3) .043(3) .067(3) .068(3)
H1C2a .096 .063 .063 .024 -.001 .020
H1C3a .115 .058 .106 .024 .006 .020
H1C4a .115 .067 .107 .026 -.015 -.015
H1C5a .182 .102 .065 .062 -.014 -.016
H1C6a .125 .081 .047 .036 .007 .011
H1C8a .093 .091 .093 -.039 -.011 .025
H1C9a .097 .127 .116 -.037 -.025 .002
H1C10a .099 .131 .089 .025 -.032 -.011
H1C11a .174 .148 .086 -.007 -.045 .046
H1C12a .126 .094 .077 -.020 -.020 .044
H1C14a .059 .126 .097 .021 .023 .049
H1C15a .102 .124 .098 -.013 .023 .046
H1C16a .168 .091 .096 .030 .031 .048
H1C17a .138 .187 .141 .089 .036 .107
H1C18a .063 .144 .103 .038 .009 .065
H1C20a .075 .053 .092 .002 .012 -.011
H1C21a .098 .085 .086 -.009 -.009 -.007
H2C21a .075 .065 .117 -.014 -.014 .008
H3C21a .107 .071 .126 -.011 -.018 -.020
H1C22a .060 .051 .116 -.006 .009 .025
H2C22a .076 .046 .159 -.010 -.004 .015
H3C22a .059 .058 .128 -.011 .008 .031
H1C2b .104 .063 .067 .023 .010 .026
H1C3b .126 .057 .114 .023 .016 .026
H1C4b .109 .065 .107 .025 -.010 -.009
H1C5b .164 .097 .069 .055 .014 -.004
H1C6b .115 .078 .058 .031 .027 .017
H1C8b .101 .094 .097 -.045 -.014 .029
H1C9b .108 .128 .123 -.046 -.030 .006
H1C10b .095 .128 .089 .021 -.029 -.014
H1C11b .156 .148 .078 -.004 -.036 .038
H1C12b .115 .095 .071 -.017 -.014 .039
H1C14b .061 .101 .082 -.003 .008 .033
H1C15b .121 .089 .085 -.009 .021 .032
H1C16b .146 .131 .098 .038 .017 .066
H1C17b .102 .254 .130 .021 -.020 .117
H1C18b .066 .161 .092 -.012 -.020 .058
H1C20b .071 .049 .095 .002 .013 -.007
H1C21b .094 .078 .087 -.007 -.006 -.009
H2C21b .072 .061 .116 -.014 -.011 .008
H3C21b .102 .064 .130 -.010 -.015 -.019
H1C22b .061 .056 .116 -.006 .010 .030
H2C22b .073 .048 .161 -.010 -.002 .024
H3C22b .059 .062 .128 -.011 .011 .035
H1C2c .144 .068 .070 .013 -.007 .008
H1C3c .200 .110 .099 .018 .021 .054
H1C4c .107 .073 .171 -.003 -.003 .063
H1C5c .143 .046 .145 -.001 -.037 .005
H1C6c .140 .059 .076 .015 -.006 -.001
H1C8c .092 .083 .061 .034 .001 .002
H1C9c .150 .059 .071 -.002 -.029 .008
H1C10c .087 .131 .083 -.039 -.025 .041
H1C11c .065 .178 .096 .037 -.003 .022
H1C12c .096 .080 .070 .040 -.006 .006
H1C14c .064 .082 .077 .001 .003 .002
H1C15c .116 .134 .070 .020 -.015 -.006
H1C16c .163 .122 .059 .038 .027 .015
H1C17c .114 .110 .092 .017 .057 .021
H1C18c .060 .086 .084 .010 .021 .012
H1C20c .089 .068 .109 .022 .025 .045
H1C21c .075 .053 .171 .000 .006 .018
H2C21c .065 .068 .211 -.002 .034 .044
H3C21c .101 .073 .246 .004 .057 .071
H1C22c .166 .117 .076 .052 .041 .053
H2C22c .199 .137 .152 .059 .098 .102
H3C22c .138 .112 .128 .042 .087 .069

loop_
_atom_type_symbol
_atom_type_description
_atom_type_scat_dispersion_real
_atom_type_scat_dispersion_imag
_atom_type_scat_source
C C .0033 .0016 'International Tables Vol C Tables 4.2.6.8 and 6.1.1.4'
H H .0000 .0000 'International Tables Vol C Tables 4.2.6.8 and 6.1.1.4'
O O .0106 .0060 'International Tables Vol C Tables 4.2.6.8 and 6.1.1.4'
S S .1246 .1234 'International Tables Vol C Tables 4.2.6.8 and 6.1.1.4'
Sn Sn -.6537 1.4246 'International Tables Vol C Tables 4.2.6.8 and 6.1.1.4'

loop_
_geom_angle_atom_site_label_1
_geom_angle_atom_site_label_2
_geom_angle_atom_site_label_3
_geom_angle
_geom_angle_publ_flag
S1a Sn1a C1a 98.3(2) yes
S1a Sn1a C7a 106.3(2) yes
S1a Sn1a C13a 113.5(2) yes
C1a Sn1a C7a 114.8(2) yes
C1a Sn1a C13a 110.4(2) yes
C7a Sn1a C13a 112.8(2) yes
Sn1a S1a C19a 101.9(2) no
C19a O1a C20a 120.5(5) no
Sn1a C1a C2a 120.9(3) no
Sn1a C1a C6a 120.0(3) no
C2a C1a C6a 119.0(2) no
C1a C2a C3a 120.5(2) no
C2a C3a C4a 119.6(2) no
C3a C4a C5a 120.8(3) no
C4a C5a C6a 119.6(2) no
C1a C6a C5a 120.5(2) no
Sn1a C7a C8a 120.5(3) no
Sn1a C7a C12a 120.5(3) no
C8a C7a C12a 119.0(2) no
C7a C8a C9a 120.5(2) no
C8a C9a C10a 119.6(2) no
C9a C10a C11a 120.8(3) no
C10a C11a C12a 119.6(2) no
C7a C12a C11a 120.5(2) no
Sn1a C13a C14a 120.1(3) no
Sn1a C13a C18a 120.8(3) no
C14a C13a C18a 119.0(2) no
C13a C14a C15a 120.5(2) no
C14a C15a C16a 119.6(2) no
C15a C16a C17a 120.8(3) no
C16a C17a C18a 119.6(2) no
C13a C18a C17a 120.5(2) no
S1a C19a S2a 121.7(3) no
S1a C19a O1a 110.7(4) no
S2a C19a O1a 127.6(4) no
O1a C20a C21a 108.2(6) no
O1a C20a C22a 105.1(5) no
C21a C20a C22a 115.2(6) no
S1b Sn1b C1b 99.00(10) no
S1b Sn1b C7b 105.9(2) yes
S1b Sn1b C13b 110.5(2) yes
C1b Sn1b C7b 113.4(2) yes
C1b Sn1b C13b 109.8(2) yes
C7b Sn1b C13b 116.7(2) yes
Sn1b S1b C19b 100.9(2) no
C19b O1b C20b 119.4(5) no
Sn1b C1b C2b 121.6(3) no
Sn1b C1b C6b 119.3(3) no
C2b C1b C6b 119.0(2) no
C1b C2b C3b 120.5(2) no
C2b C3b C4b 119.6(2) no
C3b C4b C5b 120.8(3) no
C4b C5b C6b 119.6(2) no
C1b C6b C5b 120.5(2) no
Sn1b C7b C8b 122.6(3) no
Sn1b C7b C12b 118.4(3) no
C8b C7b C12b 119.0(2) no
C7b C8b C9b 120.5(2) no
C8b C9b C10b 119.6(2) no
C9b C10b C11b 120.8(3) no
C10b C11b C12b 119.6(2) no
C7b C12b C11b 120.5(2) no
Sn1b C13b C14b 122.9(3) no
Sn1b C13b C18b 118.1(3) no
C14b C13b C18b 119.0(2) no
C13b C14b C15b 120.5(2) no
C14b C15b C16b 119.6(2) no
C15b C16b C17b 120.8(3) no
C16b C17b C18b 119.6(2) no
C13b C18b C17b 120.5(2) no
S1b C19b S2b 122.0(3) no
S1b C19b O1b 110.4(4) no
S2b C19b O1b 127.6(4) no
O1b C20b C21b 108.1(6) no
O1b C20b C22b 105.0(5) no
C21b C20b C22b 115.0(6) no
S1c Sn1c C1c 97.2(2) yes
S1c Sn1c C7c 108.10(10) yes
S1c Sn1c C13c 114.50(10) yes
C1c Sn1c C7c 114.0(2) yes
C1c Sn1c C13c 111.9(2) yes
C7c Sn1c C13c 110.6(2) yes
Sn1c S1c C19c 103.3(2) no
C19c O1c C20c 121.5(5) no
Sn1c C1c C2c 120.0(3) no
Sn1c C1c C6c 121.0(3) no
C2c C1c C6c 119.0(2) no
C1c C2c C3c 120.5(2) no
C2c C3c C4c 119.6(2) no
C3c C4c C5c 120.8(3) no
C4c C5c C6c 119.6(2) no
C1c C6c C5c 120.5(2) no
Sn1c C7c C8c 121.5(3) no
Sn1c C7c C12c 119.4(3) no
C8c C7c C12c 119.0(2) no
C7c C8c C9c 120.5(2) no
C8c C9c C10c 119.6(2) no
C9c C10c C11c 120.8(3) no
C10c C11c C12c 119.6(2) no
C7c C12c C11c 120.5(2) no
Sn1c C13c C14c 122.0(3) no
Sn1c C13c C18c 119.0(3) no
C14c C13c C18c 119.0(2) no
C13c C14c C15c 120.5(2) no
C14c C15c C16c 119.6(2) no
C15c C16c C17c 120.8(3) no
C16c C17c C18c 119.6(2) no
C13c C18c C17c 120.5(2) no
S1c C19c S2c 120.3(4) no
S1c C19c O1c 111.5(5) no
S2c C19c O1c 128.1(5) no
O1c C20c C21c 107.3(6) no
O1c C20c C22c 104.5(5) no
C21c C20c C22c 117.4(7) no

loop_
_geom_bond_atom_site_label_1
_geom_bond_atom_site_label_2
_geom_bond_site_symmetry_1
_geom_bond_site_symmetry_2
_geom_bond_distance
_geom_bond_publ_flag
Sn1a S1a . . 2.4430(10) yes
Sn1a C1a . . 2.148(3) yes
Sn1a C7a . . 2.131(3) yes
Sn1a C13a . . 2.134(3) yes
S1a C19a . . 1.758(5) no
S2a C19a . . 1.617(5) no
O1a C19a . . 1.326(6) no
O1a C20a . . 1.484(6) no
C1a C2a . . 1.376(2) no
C1a C6a . . 1.376(2) no
C2a C3a . . 1.393(3) no
C3a C4a . . 1.363(3) no
C4a C5a . . 1.363(3) no
C5a C6a . . 1.393(3) no
C7a C8a . . 1.376(2) no
C7a C12a . . 1.376(2) no
C8a C9a . . 1.393(3) no
C9a C10a . . 1.363(3) no
C10a C11a . . 1.363(3) no
C11a C12a . . 1.393(3) no
C13a C14a . . 1.376(2) no
C13a C18a . . 1.376(2) no
C14a C15a . . 1.393(3) no
C15a C16a . . 1.363(3) no
C16a C17a . . 1.363(3) no
C17a C18a . . 1.393(3) no
C20a C21a . . 1.481(9) no
C20a C22a . . 1.520(9) no
Sn1b S1b . . 2.4440(10) yes
Sn1b C1b . . 2.148(3) yes
Sn1b C7b . . 2.131(3) yes
Sn1b C13b . . 2.133(3) yes
S1b C19b . . 1.757(5) no
S2b C19b . . 1.616(5) no
O1b C19b . . 1.328(6) no
O1b C20b . . 1.482(6) no
C1b C2b . . 1.376(2) no
C1b C6b . . 1.376(2) no
C2b C3b . . 1.393(3) no
C3b C4b . . 1.363(3) no
C4b C5b . . 1.363(3) no
C5b C6b . . 1.393(3) no
C7b C8b . . 1.376(2) no
C7b C12b . . 1.376(2) no
C8b C9b . . 1.393(3) no
C9b C10b . . 1.363(3) no
C10b C11b . . 1.363(3) no
C11b C12b . . 1.393(3) no
C13b C14b . . 1.376(2) no
C13b C18b . . 1.376(2) no
C14b C15b . . 1.393(3) no
C15b C16b . . 1.363(3) no
C16b C17b . . 1.363(3) no
C17b C18b . . 1.393(3) no
C20b C21b . . 1.480(9) no
C20b C22b . . 1.520(9) no
Sn1c S1c . . 2.444(2) yes
Sn1c C1c . . 2.136(4) yes
Sn1c C7c . . 2.135(4) yes
Sn1c C13c . . 2.135(4) yes
S1c C19c . . 1.750(7) no
S2c C19c . . 1.626(7) no
O1c C19c . . 1.326(7) no
O1c C20c . . 1.483(6) no
C1c C2c . . 1.376(2) no
C1c C6c . . 1.376(2) no
C2c C3c . . 1.393(3) no
C3c C4c . . 1.363(3) no
C4c C5c . . 1.363(3) no
C5c C6c . . 1.393(3) no
C7c C8c . . 1.376(2) no
C7c C12c . . 1.376(2) no
C8c C9c . . 1.393(3) no
C9c C10c . . 1.363(3) no
C10c C11c . . 1.363(3) no
C11c C12c . . 1.393(3) no
C13c C14c . . 1.376(2) no
C13c C18c . . 1.376(2) no
C14c C15c . . 1.393(3) no
C15c C16c . . 1.363(3) no
C16c C17c . . 1.363(3) no
C17c C18c . . 1.393(3) no
C20c C21c . . 1.490(9) no
C20c C22c . . 1.523(9) no
Sn1a O1a . . 2.995(4) no
Sn1b O1b . . 2.945(4) no
Sn1c O1c . . 3.045(4) no

loop_
_geom_torsion_atom_site_label_1
_geom_torsion_atom_site_label_2
_geom_torsion_atom_site_label_3
_geom_torsion_atom_site_label_4
_geom_torsion
_geom_torsion_publ_flag
C19a S1a Sn1a C1a 177.5(2) no
C19a S1a Sn1a C7a 58.6(2) no
C19a S1a Sn1a C13a -65.9(2) no
C2a C1a Sn1a S1a -73.4(3) no
C2a C1a Sn1a C7a 38.9(4) no
C2a C1a Sn1a C13a 167.7(3) no
C6a C1a Sn1a S1a 104.5(3) no
C6a C1a Sn1a C7a -143.2(3) no
C6a C1a Sn1a C13a -14.4(4) no
C8a C7a Sn1a S1a -132.6(3) no
C12a C7a Sn1a S1a 46.4(3) no
C8a C7a Sn1a C1a 119.9(3) no
C12a C7a Sn1a C1a -61.1(4) no
C8a C7a Sn1a C13a -7.7(4) no
C12a C7a Sn1a C13a 171.3(3) no
C14a C13a Sn1a S1a 173.1(3) no
C18a C13a Sn1a S1a -3.7(4) no
C14a C13a Sn1a C1a -77.7(4) no
C18a C13a Sn1a C1a 105.6(3) no
C14a C13a Sn1a C7a 52.2(4) no
C18a C13a Sn1a C7a -124.6(3) no
S2a C19a S1a Sn1a -166.1(2) no
S1a C19a O1a C20a 179.0(5) no
S2a C19a O1a C20a -.7(6) no
C21a C20a O1a C19a 99.8(7) no
C22a C20a O1a C19a -136.7(5) no
C19b S1b Sn1b C1b 177.8(2) no
C19b S1b Sn1b C7b 60.2(2) no
C19b S1b Sn1b C13b -67.0(2) no
C2b C1b Sn1b S1b -54.9(3) no
C6b C1b Sn1b S1b 121.9(3) no
C2b C1b Sn1b C7b 56.8(4) no
C6b C1b Sn1b C7b -126.4(3) no
C2b C1b Sn1b C13b -170.6(3) no
C6b C1b Sn1b C13b 6.2(4) no
C8b C7b Sn1b S1b -134.8(3) no
C12b C7b Sn1b S1b 45.4(3) no
C8b C7b Sn1b C1b 117.8(3) no
C12b C7b Sn1b C1b -62.1(4) no
C8b C7b Sn1b C13b -11.3(4) no
C12b C7b Sn1b C13b 168.8(3) no
C14b C13b Sn1b S1b 152.9(3) no
C18b C13b Sn1b S1b -26.8(3) no
C14b C13b Sn1b C1b -99.0(4) no
C18b C13b Sn1b C1b 81.3(3) no
C14b C13b Sn1b C7b 31.9(4) no
C18b C13b Sn1b C7b -147.8(3) no
S2b C19b S1b Sn1b -168.2(2) no
S1b C19b O1b C20b 180.8(5) no
S2b C19b O1b C20b 1.2(6) no
C21b C20b O1b C19b 96.5(7) no
C22b C20b O1b C19b -140.3(5) no
C19c S1c Sn1c C1c -176.1(3) no
C19c S1c Sn1c C7c 65.7(3) no
C19c S1c Sn1c C13c -58.1(3) no
C2c C1c Sn1c S1c -63.0(3) no
C6c C1c Sn1c S1c 113.6(3) no
C2c C1c Sn1c C7c 50.6(4) no
C6c C1c Sn1c C7c -132.9(3) no
C2c C1c Sn1c C13c 177.0(3) no
C6c C1c Sn1c C13c -6.4(4) no
C8c C7c Sn1c S1c -13.3(3) no
C12c C7c Sn1c S1c 168.7(2) no
C8c C7c Sn1c C1c -120.1(3) no
C12c C7c Sn1c C1c 61.8(3) no
C8c C7c Sn1c C13c 112.8(3) no
C12c C7c Sn1c C13c -65.2(3) no
C14c C13c Sn1c S1c -44.2(3) no
C18c C13c Sn1c S1c 136.5(3) no
C14c C13c Sn1c C1c 65.1(4) no
C18c C13c Sn1c C1c -114.2(3) no
C14c C13c Sn1c C7c -166.6(3) no
C18c C13c Sn1c C7c 14.1(3) no
S2c C19c S1c Sn1c -171.6(4) no
S1c C19c O1c C20c 176.4(5) no
S2c C19c O1c C20c 1.0(10) no
C21c C20c O1c C19c 89.2(8) no
C22c C20c O1c C19c -145.4(8) no
